data_1544145
loop_
_publ_author_name
'Liu, Yu-Heng'
'Li, Zhan-Jun'
'Li, Wen'

_publ_section_title
;
 (<i>RS</i>)-Efonidipine acetone hemisolvate
;
_journal_coeditor_code XU4012
_journal_issue 9
_journal_name_full IUCrData
_journal_page_first x161432
_journal_paper_doi 10.1107/S2414314616014322
_journal_volume 1
_journal_year 2016
_chemical_formula_moiety 'C34 H38 N3 O7 P, 0.5C3 H6 O'
_chemical_formula_sum 'C35.5 H41 N3 O7.5 P'
_chemical_formula_weight 660.68
_chemical_name_common
;
<i>RS</i>-Efonidipine acetone hemisolvate
;
_chemical_name_systematic
;
<i>RS</i>-2-(Phenyl-(phenylmethyl)amino)ethyl
5-(5,5-dimethyl-2-oxo-1,3-dioxa-2\l5-phosphacyclohex-2-yl)-2,6-dimethyl-4-(3-\
nitrophenyl)-1,4-dihydropyridine-3-carboxylate acetone hemisolvate
;
_space_group_crystal_system triclinic
_space_group_IT_number 2
_space_group_name_Hall '-P 1'
_space_group_name_H-M_alt 'P -1'
_symmetry_space_group_name_Hall '-P 1'
_symmetry_space_group_name_H-M 'P -1'
_atom_sites_solution_hydrogens geom
_atom_sites_solution_primary direct
_cell_angle_alpha 63.725(3)
_cell_angle_beta 68.593(3)
_cell_angle_gamma 67.115(4)
_cell_formula_units_Z 4
_cell_length_a 13.9972(6)
_cell_length_b 17.2985(4)
_cell_length_c 18.4787(6)
_cell_measurement_reflns_used 17758
_cell_measurement_temperature 293(2)
_cell_measurement_theta_max 70.8440
_cell_measurement_theta_min 3.5900
_cell_volume 3594.1(2)
_computing_cell_refinement
;
CrysAlis Pro (Agilent, 2014)
;
_computing_data_collection
;
CrysAlis Pro (Agilent, 2014)
;
_computing_data_reduction
;
CrysAlis Pro (Agilent, 2014)
;
_computing_molecular_graphics
;
<i>OLEX2</i> (Dolomanov <i>et al.</i>,  2009)
;
_computing_publication_material
;
<i>OLEX2</i> (Dolomanov <i>et al.</i>,  2009)
;
_computing_structure_refinement
;
SHELXL (Sheldrick, 2015)
;
_computing_structure_solution
;
SHELXS (Sheldrick, 2008)
;
_diffrn_ambient_temperature 293(2)
_diffrn_detector_area_resol_mean 16.2312
_diffrn_measured_fraction_theta_full 0.999
_diffrn_measured_fraction_theta_max 0.999
_diffrn_measurement_device 'four-circle diffractometer'
_diffrn_measurement_device_type 'Agilent Xcalibur, Eos, Gemini'
_diffrn_measurement_method '\w scans'
_diffrn_radiation_monochromator graphite
_diffrn_radiation_type CuK\a
_diffrn_radiation_wavelength 1.54184
_diffrn_reflns_av_R_equivalents 0.0498
_diffrn_reflns_limit_h_max 16
_diffrn_reflns_limit_h_min -16
_diffrn_reflns_limit_k_max 20
_diffrn_reflns_limit_k_min -20
_diffrn_reflns_limit_l_max 22
_diffrn_reflns_limit_l_min -22
_diffrn_reflns_number 56083
_diffrn_reflns_theta_full 67.086
_diffrn_reflns_theta_max 67.086
_diffrn_reflns_theta_min 3.525
_exptl_absorpt_coefficient_mu 1.102
_exptl_absorpt_correction_T_max 1.00000
_exptl_absorpt_correction_T_min 0.57482
_exptl_absorpt_correction_type multi-scan
_exptl_absorpt_process_details
;
(CrysAlis Pro; Agilent, 2014)
;
_exptl_crystal_colour yellow
_exptl_crystal_density_diffrn 1.221
_exptl_crystal_description block
_exptl_crystal_F_000 1400
_exptl_crystal_size_max 0.32
_exptl_crystal_size_mid 0.25
_exptl_crystal_size_min 0.2
_platon_squeeze_details
;
;
_refine_diff_density_max 0.932
_refine_diff_density_min -0.494
_refine_ls_extinction_method none
_refine_ls_goodness_of_fit_ref 1.053
_refine_ls_hydrogen_treatment constr
_refine_ls_matrix_type full
_refine_ls_number_parameters 857
_refine_ls_number_reflns 12829
_refine_ls_number_restraints 38
_refine_ls_restrained_S_all 1.075
_refine_ls_R_factor_all 0.0686
_refine_ls_R_factor_gt 0.0621
_refine_ls_shift/su_max 0.001
_refine_ls_shift/su_mean 0.000
_refine_ls_structure_factor_coef Fsqd
_refine_ls_weighting_details 'w=1/[\s^2^(Fo^2^)+(0.1265P)^2^+0.9921P] where P=(Fo^2^+2Fc^2^)/3'
_refine_ls_weighting_scheme calc
_refine_ls_wR_factor_gt 0.1883
_refine_ls_wR_factor_ref 0.1964
_reflns_number_gt 10943
_reflns_number_total 12829
_reflns_threshold_expression 'I > 2\s(I)'
_cod_data_source_file xu4012sup1.cif
_cod_data_source_block I
_cod_original_cell_volume 3594.1(3)
_cod_database_code 1544145
_shelx_space_group_comment
;
The symmetry employed for this shelxl refinement is uniquely defined
by the following loop, which should always be used as a source of
symmetry information in preference to the above space-group names.
They are only intended as comments.
;

loop_
_symmetry_equiv_pos_as_xyz
'x, y, z'
'-x, -y, -z'

loop_
_atom_site_type_symbol
_atom_site_label
_atom_site_fract_x
_atom_site_fract_y
_atom_site_fract_z
_atom_site_U_iso_or_equiv
_atom_site_adp_type
_atom_site_calc_flag
_atom_site_occupancy
C C1 0.3215(2) 0.82686(17) -0.00144(16) 0.0549(6) Uani d 1
H H1A 0.3687 0.8624 -0.0143 0.066 Uiso calc 1
H H1B 0.2636 0.8653 -0.0291 0.066 Uiso calc 1
C C2 0.3824(2) 0.75075(19) -0.03425(16) 0.0561(6) Uani d 1
C C3 0.4714(2) 0.6915(2) 0.01101(18) 0.0622(7) Uani d 1
H H3A 0.5128 0.6427 -0.0099 0.075 Uiso calc 1
H H3B 0.5185 0.7262 0.0001 0.075 Uiso calc 1
C C4 0.4328(3) 0.7904(3) -0.12659(19) 0.0829(10) Uani d 1
H H4A 0.3783 0.8343 -0.1550 0.124 Uiso calc 1
H H4B 0.4674 0.7436 -0.1496 0.124 Uiso calc 1
H H4C 0.4843 0.8183 -0.1331 0.124 Uiso calc 1
C C5 0.3101(3) 0.6968(2) -0.02151(19) 0.0685(8) Uani d 1
H H5A 0.2870 0.6657 0.0367 0.103 Uiso calc 1
H H5B 0.3486 0.6543 -0.0494 0.103 Uiso calc 1
H H5C 0.2491 0.7365 -0.0439 0.103 Uiso calc 1
C C6 0.52984(16) 0.74078(14) 0.16638(14) 0.0419(5) Uani d 1
C C7 0.43285(16) 0.78168(14) 0.14929(13) 0.0388(4) Uani d 1
C C8 0.37752(16) 0.87938(14) 0.14128(14) 0.0403(4) Uani d 1
H H8 0.3490 0.9090 0.0915 0.048 Uiso calc 1
C C9 0.45699(16) 0.92695(14) 0.12951(13) 0.0390(4) Uani d 1
C C10 0.55301(16) 0.88028(15) 0.14821(14) 0.0416(5) Uani d 1
C C11 0.5922(2) 0.64459(16) 0.1784(2) 0.0588(6) Uani d 1
H H11D 0.6456 0.6412 0.1286 0.088 Uiso calc 1
H H11E 0.5448 0.6102 0.1908 0.088 Uiso calc 1
H H11F 0.6259 0.6210 0.2236 0.088 Uiso calc 1
C C12 0.63500(19) 0.91921(18) 0.14379(18) 0.0552(6) Uani d 1
H H12D 0.6908 0.8719 0.1686 0.083 Uiso calc 1
H H12E 0.6020 0.9605 0.1732 0.083 Uiso calc 1
H H12F 0.6646 0.9501 0.0868 0.083 Uiso calc 1
C C13 0.28356(17) 0.88676(15) 0.21580(17) 0.0484(5) Uani d 1
C C14 0.3000(2) 0.85466(18) 0.29409(18) 0.0589(6) Uani d 1
H H14 0.3689 0.8295 0.3024 0.071 Uiso calc 1
C C15 0.2133(3) 0.8601(2) 0.3605(2) 0.0747(9) Uani d 1
C C16 0.1102(3) 0.8963(3) 0.3506(3) 0.0912(12) Uani d 1
H H16 0.0529 0.8989 0.3961 0.109 Uiso calc 1
C C17 0.0936(2) 0.9283(3) 0.2728(3) 0.0955(13) Uani d 1
H H17 0.0243 0.9528 0.2653 0.115 Uiso calc 1
C C18 0.1793(2) 0.9248(2) 0.2045(2) 0.0738(8) Uani d 1
H H18 0.1674 0.9476 0.1517 0.089 Uiso calc 1
C C19 0.42528(17) 1.02457(15) 0.09720(14) 0.0439(5) Uani d 1
C C20 0.2875(2) 1.15274(16) 0.04375(17) 0.0561(6) Uani d 1
H H20C 0.2614 1.1723 -0.0052 0.067 Uiso calc 1
H H20D 0.3405 1.1833 0.0298 0.067 Uiso calc 1
C C21 0.1962(2) 1.17484(15) 0.11350(15) 0.0497(5) Uani d 1
H H21C 0.1508 1.1356 0.1338 0.060 Uiso calc 1
H H21D 0.2246 1.1636 0.1589 0.060 Uiso calc 1
C C22 0.1755(2) 1.33439(16) 0.07568(16) 0.0532(6) Uani d 1
C C23 0.2416(2) 1.3172(2) 0.12598(19) 0.0635(7) Uani d 1
H H23 0.2583 1.2607 0.1660 0.076 Uiso calc 1
C C24 0.2818(3) 1.3827(3) 0.1168(2) 0.0782(9) Uani d 1
H H24 0.3261 1.3695 0.1503 0.094 Uiso calc 1
C C25 0.2580(3) 1.4672(3) 0.0592(3) 0.0962(13) Uani d 1
H H25 0.2854 1.5112 0.0536 0.115 Uiso calc 1
C C26 0.1941(4) 1.4852(2) 0.0108(3) 0.0980(14) Uani d 1
H H26 0.1772 1.5426 -0.0279 0.118 Uiso calc 1
C C27 0.1522(3) 1.42034(19) 0.0170(2) 0.0724(8) Uani d 1
H H27 0.1091 1.4345 -0.0178 0.087 Uiso calc 1
C C28 0.0648(2) 1.29038(18) 0.03193(19) 0.0622(7) Uani d 1
H H28C 0.1081 1.2997 -0.0243 0.075 Uiso calc 1
H H28D 0.0101 1.3459 0.0324 0.075 Uiso calc 1
C C29 0.0127(2) 1.21837(19) 0.0569(2) 0.0649(7) Uani d 1
C C30 -0.0632(3) 1.1985(2) 0.1317(2) 0.0812(9) Uani d 1
H H30 -0.0840 1.2320 0.1654 0.097 Uiso calc 1
C C31 -0.1071(3) 1.1306(3) 0.1558(4) 0.1045(14) Uani d 1
H H31 -0.1567 1.1173 0.2062 0.125 Uiso calc 1
C C32 -0.0786(4) 1.0820(3) 0.1062(4) 0.1177(18) Uani d 1
H H32 -0.1081 1.0353 0.1228 0.141 Uiso calc 1
C C33 -0.0063(5) 1.1024(3) 0.0319(4) 0.1131(15) Uani d 1
H H33 0.0119 1.0701 -0.0024 0.136 Uiso calc 1
C C34 0.0401(3) 1.1700(3) 0.0069(3) 0.0864(10) Uani d 1
H H34 0.0897 1.1827 -0.0436 0.104 Uiso calc 1
N N1 0.58447(14) 0.78856(12) 0.17179(13) 0.0457(4) Uani d 1
H H1 0.6410 0.7596 0.1909 0.055 Uiso calc 1
N N2 0.2307(4) 0.8258(3) 0.4430(2) 0.1114(12) Uani d 1
N N3 0.13209(16) 1.26804(13) 0.08721(13) 0.0507(5) Uani d 1
O O1 0.27786(11) 0.79476(10) 0.08821(10) 0.0451(4) Uani d 1
O O2 0.42944(13) 0.65511(11) 0.09956(11) 0.0510(4) Uani d 1
O O3 0.29406(14) 0.67610(13) 0.22736(11) 0.0563(4) Uani d 1
O O4 0.1529(4) 0.8275(4) 0.5002(2) 0.191(2) Uani d 1
O O5 0.3205(4) 0.7993(4) 0.4505(2) 0.1607(18) Uani d 1
O O6 0.47088(17) 1.07441(12) 0.09126(15) 0.0716(6) Uani d 1
O O7 0.33406(13) 1.05736(11) 0.07105(12) 0.0565(4) Uani d 1
P P1 0.35504(4) 0.72254(4) 0.14661(3) 0.03924(16) Uani d 1
C C1' 0.8422(2) 0.46689(17) 0.34018(16) 0.0540(6) Uani d 1
H H1'A 0.7874 0.4359 0.3740 0.065 Uiso calc 1
H H1'B 0.8822 0.4609 0.3765 0.065 Uiso calc 1
C C2' 0.9168(2) 0.42312(18) 0.27692(17) 0.0558(6) Uani d 1
C C3' 0.99985(19) 0.47459(17) 0.22293(17) 0.0539(6) Uani d 1
H H3'A 1.0406 0.4715 0.2573 0.065 Uiso calc 1
H H3'B 1.0488 0.4472 0.1824 0.065 Uiso calc 1
C C4' 0.8536(3) 0.4228(3) 0.2244(2) 0.0767(9) Uani d 1
H H4'A 0.8224 0.4834 0.1925 0.115 Uiso calc 1
H H4'B 0.7983 0.3939 0.2602 0.115 Uiso calc 1
H H4'C 0.9007 0.3910 0.1876 0.115 Uiso calc 1
C C5' 0.9748(3) 0.3270(2) 0.3238(2) 0.0829(9) Uani d 1
H H5'A 1.0245 0.2991 0.2847 0.124 Uiso calc 1
H H5'B 0.9236 0.2934 0.3588 0.124 Uiso calc 1
H H5'C 1.0124 0.3285 0.3572 0.124 Uiso calc 1
C C6' 1.02119(17) 0.66646(15) 0.25335(13) 0.0426(5) Uani d 1
C C7' 0.92907(16) 0.64304(14) 0.29022(13) 0.0391(4) Uani d 1
C C8' 0.86958(16) 0.64201(15) 0.37817(13) 0.0398(4) Uani d 1
H H8' 0.8416 0.5894 0.4074 0.048 Uiso calc 1
C C9' 0.94629(16) 0.63279(14) 0.42430(13) 0.0388(4) Uani d 1
C C10' 1.03893(17) 0.65626(14) 0.38304(14) 0.0421(5) Uani d 1
C C11' 1.0839(2) 0.6770(2) 0.16599(15) 0.0603(7) Uani d 1
H H11A 1.0999 0.7339 0.1399 0.091 Uiso calc 1
H H11B 1.0430 0.6742 0.1358 0.091 Uiso calc 1
H H11C 1.1492 0.6298 0.1662 0.091 Uiso calc 1
C C12' 1.1179(2) 0.6566(2) 0.42041(17) 0.0562(6) Uani d 1
H H12A 1.1498 0.5963 0.4524 0.084 Uiso calc 1
H H12B 1.0819 0.6916 0.4558 0.084 Uiso calc 1
H H12C 1.1724 0.6821 0.3769 0.084 Uiso calc 1
C C13' 0.77520(17) 0.72550(17) 0.37620(14) 0.0480(5) Uani d 1
C C14' 0.6721(2) 0.7201(3) 0.3965(2) 0.0778(9) Uani d 1
H H14' 0.6596 0.6654 0.4113 0.093 Uiso calc 1
C C15' 0.5864(3) 0.7974(4) 0.3946(3) 0.1037(14) Uani d 1
H H15' 0.5173 0.7931 0.4086 0.124 Uiso calc 1
C C16' 0.6016(3) 0.8775(3) 0.3731(2) 0.0926(12) Uani d 1
H H16' 0.5444 0.9285 0.3720 0.111 Uiso calc 1
C C17' 0.7049(3) 0.8812(2) 0.3529(2) 0.0846(11) Uani d 1
C C18' 0.7913(2) 0.80735(18) 0.35421(17) 0.0635(7) Uani d 1
H H18' 0.8599 0.8126 0.3404 0.076 Uiso calc 1
C C19' 0.91776(17) 0.59837(15) 0.51501(14) 0.0429(5) Uani d 1
C C20' 0.7868(2) 0.54706(17) 0.63447(15) 0.0538(6) Uani d 1
H H20A 0.8463 0.5009 0.6565 0.065 Uiso calc 1
H H20B 0.7305 0.5195 0.6496 0.065 Uiso calc 1
C C21' 0.7468(2) 0.61830(19) 0.67325(16) 0.0573(6) Uani d 1
H H21A 0.7344 0.5893 0.7331 0.069 Uiso calc 1
H H21B 0.8022 0.6477 0.6554 0.069 Uiso calc 1
C C22' 0.5513(2) 0.67157(18) 0.69936(17) 0.0568(6) Uani d 1
C C23' 0.5416(3) 0.5900(2) 0.76480(19) 0.0659(7) Uani d 1
H H23' 0.6028 0.5442 0.7766 0.079 Uiso calc 1
C C24' 0.4427(3) 0.5771(3) 0.8117(2) 0.0783(9) Uani d 1
H H24' 0.4387 0.5230 0.8551 0.094 Uiso calc 1
C C25' 0.3514(3) 0.6416(3) 0.7959(3) 0.0891(11) Uani d 1
H H25' 0.2853 0.6324 0.8281 0.107 Uiso calc 1
C C26' 0.3586(3) 0.7200(3) 0.7320(3) 0.0966(12) Uani d 1
H H26' 0.2961 0.7638 0.7199 0.116 Uiso calc 1
C C27' 0.4559(3) 0.7371(2) 0.6842(2) 0.0791(9) Uani d 1
H H27' 0.4577 0.7922 0.6420 0.095 Uiso calc 1
C C28' 0.6654(3) 0.7689(2) 0.58599(19) 0.0720(8) Uani d 1
H H28A 0.5997 0.8024 0.5673 0.086 Uiso calc 1
H H28B 0.7205 0.7549 0.5397 0.086 Uiso calc 1
C C29' 0.6958(3) 0.8272(2) 0.61009(19) 0.0719(8) Uani d 1
C C30' 0.6320(3) 0.8580(2) 0.6734(2) 0.0838(9) Uani d 1
H H30' 0.5684 0.8421 0.7020 0.101 Uiso calc 1
C C31' 0.6573(5) 0.9111(3) 0.6965(3) 0.1077(12) Uani d 1
H H31' 0.6095 0.9354 0.7365 0.129 Uiso calc 1
C C32' 0.7567(7) 0.9278(4) 0.6586(5) 0.141(2) Uani d 1
H H32' 0.7756 0.9631 0.6744 0.169 Uiso calc 1
C C33' 0.8295(6) 0.8930(5) 0.5972(6) 0.165(3) Uani d 1
H H33' 0.8966 0.9033 0.5730 0.198 Uiso calc 1
C C34' 0.7969(5) 0.8425(4) 0.5743(4) 0.131(2) Uani d 1
H H34' 0.8435 0.8181 0.5341 0.158 Uiso calc 1
N N1' 1.06906(15) 0.68152(14) 0.29796(12) 0.0470(4) Uani d 1
H H1' 1.1194 0.7076 0.2714 0.056 Uiso calc 1
N N2' 0.7245(4) 0.9673(2) 0.3311(4) 0.155(2) Uani d 1
N N3' 0.65064(18) 0.68538(15) 0.65318(15) 0.0624(6) Uani d 1
O O1' 0.79168(12) 0.56194(12) 0.30105(10) 0.0475(4) Uani d 1
O O2' 0.94974(12) 0.56802(11) 0.18010(9) 0.0470(4) Uani d 1
O O3' 0.80143(13) 0.70705(12) 0.18227(11) 0.0552(4) Uani d 1
O O4' 0.8163(4) 0.9680(2) 0.3326(5) 0.220(3) Uani d 1
O O5' 0.6487(4) 1.0330(2) 0.3217(4) 0.220(3) Uani d 1
O O6' 0.97116(14) 0.58385(14) 0.56099(11) 0.0610(5) Uani d 1
O O7' 0.82021(12) 0.58317(11) 0.54522(9) 0.0473(4) Uani d 1
P P1' 0.86414(4) 0.62486(4) 0.23432(3) 0.03975(16) Uani d 1
C C35 0.4273(4) 0.5150(4) 0.4367(3) 0.1148(15) Uani d 1
C C36 0.4288(6) 0.6091(5) 0.3903(4) 0.159(3) Uani d 1
H H36A 0.3998 0.6319 0.3427 0.238 Uiso calc 1
H H36B 0.5008 0.6130 0.3725 0.238 Uiso calc 1
H H36C 0.3866 0.6439 0.4254 0.238 Uiso calc 1
C C37 0.5091(6) 0.4464(6) 0.4009(5) 0.170(3) Uani d 1
H H37A 0.5767 0.4597 0.3799 0.255 Uiso calc 1
H H37B 0.4878 0.4476 0.3565 0.255 Uiso calc 1
H H37C 0.5152 0.3881 0.4432 0.255 Uiso calc 1
O O8 0.3668(4) 0.4943(4) 0.5027(3) 0.1588(16) Uani d 1

loop_
_atom_site_aniso_label
_atom_site_aniso_U_11
_atom_site_aniso_U_22
_atom_site_aniso_U_33
_atom_site_aniso_U_12
_atom_site_aniso_U_13
_atom_site_aniso_U_23
C1 0.0630(15) 0.0539(13) 0.0562(13) -0.0234(11) -0.0201(11) -0.0152(11)
C2 0.0627(15) 0.0672(16) 0.0503(13) -0.0345(13) -0.0055(11) -0.0223(11)
C3 0.0511(14) 0.0705(17) 0.0733(17) -0.0211(12) 0.0015(12) -0.0411(14)
C4 0.104(3) 0.109(3) 0.0541(16) -0.063(2) -0.0018(16) -0.0286(17)
C5 0.0800(19) 0.083(2) 0.0680(16) -0.0431(16) -0.0114(14) -0.0344(15)
C6 0.0329(10) 0.0398(11) 0.0554(12) -0.0100(8) -0.0112(9) -0.0180(9)
C7 0.0313(9) 0.0370(10) 0.0514(11) -0.0090(8) -0.0089(8) -0.0191(9)
C8 0.0309(10) 0.0370(10) 0.0573(12) -0.0091(8) -0.0132(9) -0.0181(9)
C9 0.0343(10) 0.0383(10) 0.0487(11) -0.0113(8) -0.0073(8) -0.0197(9)
C10 0.0342(10) 0.0462(11) 0.0496(11) -0.0134(9) -0.0082(8) -0.0203(9)
C11 0.0443(12) 0.0414(12) 0.0928(19) -0.0020(10) -0.0267(13) -0.0250(12)
C12 0.0438(12) 0.0564(14) 0.0769(16) -0.0176(10) -0.0204(11) -0.0247(12)
C13 0.0317(10) 0.0375(11) 0.0757(16) -0.0102(8) -0.0043(10) -0.0254(11)
C14 0.0493(13) 0.0588(15) 0.0698(16) -0.0193(11) -0.0009(12) -0.0299(13)
C15 0.0636(17) 0.0707(18) 0.084(2) -0.0324(15) 0.0159(15) -0.0361(16)
C16 0.0591(19) 0.081(2) 0.107(3) -0.0245(16) 0.0261(19) -0.042(2)
C17 0.0334(14) 0.093(2) 0.133(4) -0.0069(14) 0.0035(17) -0.044(2)
C18 0.0377(13) 0.0678(17) 0.106(2) -0.0066(12) -0.0120(14) -0.0319(16)
C19 0.0369(10) 0.0437(11) 0.0543(12) -0.0118(9) -0.0075(9) -0.0216(9)
C20 0.0500(13) 0.0357(11) 0.0696(15) -0.0048(10) -0.0134(11) -0.0139(11)
C21 0.0514(13) 0.0380(11) 0.0559(13) -0.0053(9) -0.0196(10) -0.0136(10)
C22 0.0510(13) 0.0438(12) 0.0557(13) -0.0078(10) 0.0024(10) -0.0258(10)
C23 0.0585(15) 0.0633(16) 0.0720(17) -0.0100(12) -0.0068(13) -0.0388(14)
C24 0.0650(18) 0.088(2) 0.101(2) -0.0252(16) 0.0062(16) -0.066(2)
C25 0.077(2) 0.081(2) 0.137(4) -0.036(2) 0.022(2) -0.068(3)
C26 0.096(3) 0.0512(18) 0.111(3) -0.0243(17) 0.014(2) -0.0243(18)
C27 0.0732(18) 0.0478(15) 0.0741(18) -0.0127(13) -0.0049(15) -0.0155(13)
C28 0.0581(15) 0.0513(14) 0.0683(16) -0.0025(11) -0.0268(13) -0.0144(12)
C29 0.0552(15) 0.0574(15) 0.0807(18) -0.0055(12) -0.0309(14) -0.0196(13)
C30 0.0619(18) 0.078(2) 0.096(2) -0.0171(15) -0.0173(17) -0.0268(18)
C31 0.075(2) 0.090(3) 0.137(4) -0.028(2) -0.028(2) -0.022(3)
C32 0.106(3) 0.088(3) 0.171(5) -0.042(3) -0.063(4) -0.018(3)
C33 0.137(4) 0.095(3) 0.148(4) -0.036(3) -0.065(4) -0.047(3)
C34 0.089(2) 0.088(2) 0.096(2) -0.0158(19) -0.044(2) -0.034(2)
N1 0.0335(9) 0.0401(9) 0.0677(12) -0.0061(7) -0.0212(8) -0.0185(8)
N2 0.107(3) 0.144(3) 0.0703(19) -0.047(3) 0.015(2) -0.044(2)
N3 0.0519(11) 0.0393(10) 0.0573(11) -0.0037(8) -0.0174(9) -0.0176(8)
O1 0.0352(7) 0.0488(8) 0.0576(9) -0.0124(6) -0.0120(6) -0.0223(7)
O2 0.0495(9) 0.0445(8) 0.0648(10) -0.0110(7) -0.0132(7) -0.0257(7)
O3 0.0500(9) 0.0670(11) 0.0539(9) -0.0333(8) -0.0060(7) -0.0130(8)
O4 0.138(3) 0.303(7) 0.083(2) -0.083(4) 0.042(2) -0.061(3)
O5 0.120(3) 0.259(6) 0.082(2) -0.038(3) -0.013(2) -0.061(3)
O6 0.0704(12) 0.0439(9) 0.1145(17) -0.0208(9) -0.0415(12) -0.0195(10)
O7 0.0435(9) 0.0363(8) 0.0875(12) -0.0047(7) -0.0227(8) -0.0193(8)
P1 0.0322(3) 0.0397(3) 0.0505(3) -0.0139(2) -0.0076(2) -0.0179(2)
C1' 0.0544(13) 0.0594(14) 0.0512(12) -0.0257(11) -0.0112(10) -0.0141(11)
C2' 0.0585(14) 0.0567(14) 0.0624(14) -0.0167(11) -0.0186(12) -0.0252(12)
C3' 0.0414(12) 0.0565(14) 0.0659(14) -0.0059(10) -0.0111(11) -0.0307(12)
C4' 0.084(2) 0.091(2) 0.086(2) -0.0327(18) -0.0256(17) -0.0454(18)
C5' 0.096(2) 0.0528(16) 0.094(2) -0.0149(16) -0.0293(19) -0.0203(16)
C6' 0.0345(10) 0.0520(12) 0.0431(11) -0.0159(9) -0.0097(8) -0.0141(9)
C7' 0.0324(10) 0.0470(11) 0.0402(10) -0.0121(8) -0.0096(8) -0.0152(9)
C8' 0.0327(10) 0.0472(11) 0.0422(10) -0.0128(8) -0.0073(8) -0.0173(9)
C9' 0.0350(10) 0.0399(10) 0.0446(11) -0.0089(8) -0.0099(8) -0.0180(9)
C10' 0.0395(11) 0.0426(11) 0.0494(11) -0.0104(9) -0.0139(9) -0.0184(9)
C11' 0.0473(13) 0.094(2) 0.0459(12) -0.0374(13) -0.0017(10) -0.0213(13)
C12' 0.0515(13) 0.0721(16) 0.0608(14) -0.0275(12) -0.0158(11) -0.0256(12)
C13' 0.0344(11) 0.0644(14) 0.0442(11) -0.0056(10) -0.0094(9) -0.0246(10)
C14' 0.0379(13) 0.105(2) 0.109(2) -0.0099(14) -0.0120(14) -0.065(2)
C15' 0.0346(15) 0.148(4) 0.135(3) 0.0077(19) -0.0234(18) -0.081(3)
C16' 0.068(2) 0.091(3) 0.092(2) 0.0254(19) -0.0327(18) -0.039(2)
C17' 0.0681(19) 0.0615(18) 0.0729(19) 0.0089(15) -0.0067(15) -0.0106(14)
C18' 0.0492(14) 0.0506(14) 0.0626(15) -0.0065(11) -0.0043(11) -0.0089(12)
C19' 0.0399(11) 0.0444(11) 0.0463(11) -0.0051(9) -0.0124(9) -0.0210(9)
C20' 0.0548(13) 0.0544(13) 0.0440(12) -0.0142(11) -0.0024(10) -0.0181(10)
C21' 0.0541(14) 0.0695(16) 0.0499(13) -0.0174(12) -0.0035(11) -0.0288(12)
C22' 0.0545(14) 0.0593(15) 0.0656(15) -0.0126(11) -0.0091(12) -0.0359(12)
C23' 0.0674(17) 0.0644(16) 0.0679(16) -0.0181(13) -0.0048(13) -0.0334(14)
C24' 0.086(2) 0.090(2) 0.0777(19) -0.0440(19) 0.0031(17) -0.0461(17)
C25' 0.070(2) 0.122(3) 0.104(3) -0.043(2) -0.0038(19) -0.063(3)
C26' 0.0522(18) 0.128(3) 0.120(3) -0.0054(19) -0.0224(19) -0.067(3)
C27' 0.0674(19) 0.074(2) 0.097(2) -0.0054(15) -0.0255(17) -0.0380(18)
C28' 0.084(2) 0.0671(17) 0.0580(15) -0.0199(15) -0.0076(14) -0.0237(13)
C29' 0.087(2) 0.0541(15) 0.0602(15) -0.0224(14) -0.0065(14) -0.0136(12)
C30' 0.100(2) 0.078(2) 0.0734(19) -0.0219(17) -0.0138(17) -0.0337(16)
C31' 0.158(3) 0.077(2) 0.100(3) -0.023(2) -0.044(2) -0.038(2)
C32' 0.198(5) 0.101(3) 0.156(5) -0.075(4) -0.056(4) -0.032(3)
C33' 0.154(6) 0.152(6) 0.204(8) -0.093(5) -0.009(5) -0.057(5)
C34' 0.138(4) 0.130(4) 0.138(4) -0.078(4) 0.020(3) -0.062(3)
N1' 0.0391(9) 0.0586(11) 0.0494(10) -0.0247(8) -0.0082(8) -0.0158(9)
N2' 0.126(3) 0.0446(17) 0.191(4) 0.003(2) 0.012(3) -0.013(2)
N3' 0.0561(12) 0.0555(12) 0.0674(13) -0.0110(10) -0.0066(10) -0.0245(10)
O1' 0.0333(7) 0.0649(10) 0.0509(8) -0.0184(7) -0.0062(6) -0.0244(7)
O2' 0.0406(8) 0.0581(9) 0.0443(8) -0.0130(7) -0.0070(6) -0.0222(7)
O3' 0.0419(8) 0.0616(10) 0.0622(10) -0.0066(7) -0.0248(7) -0.0180(8)
O4' 0.124(3) 0.069(2) 0.338(7) -0.034(2) 0.047(4) -0.035(3)
O5' 0.177(4) 0.066(2) 0.295(7) 0.037(2) -0.043(4) -0.029(3)
O6' 0.0511(9) 0.0853(13) 0.0502(9) -0.0164(9) -0.0183(8) -0.0235(9)
O7' 0.0429(8) 0.0573(9) 0.0428(8) -0.0166(7) -0.0041(6) -0.0208(7)
P1' 0.0282(3) 0.0511(3) 0.0426(3) -0.0096(2) -0.0105(2) -0.0178(2)
C35 0.110(3) 0.153(5) 0.100(3) -0.045(3) -0.028(3) -0.049(3)
C36 0.170(6) 0.160(6) 0.111(4) -0.024(5) -0.046(4) -0.025(4)
C37 0.193(7) 0.210(8) 0.152(5) -0.064(6) -0.019(5) -0.112(6)
O8 0.149(3) 0.180(4) 0.131(3) -0.069(3) 0.011(3) -0.054(3)

loop_
_atom_type_symbol
_atom_type_description
_atom_type_scat_dispersion_real
_atom_type_scat_dispersion_imag
_atom_type_scat_source
C C 0.0181 0.0091 'International Tables Vol C Tables 4.2.6.8 and 6.1.1.4'
H H 0.0000 0.0000 'International Tables Vol C Tables 4.2.6.8 and 6.1.1.4'
N N 0.0311 0.0180 'International Tables Vol C Tables 4.2.6.8 and 6.1.1.4'
O O 0.0492 0.0322 'International Tables Vol C Tables 4.2.6.8 and 6.1.1.4'
P P 0.2955 0.4335 'International Tables Vol C Tables 4.2.6.8 and 6.1.1.4'

loop_
_geom_angle_atom_site_label_1
_geom_angle_atom_site_label_2
_geom_angle_atom_site_label_3
_geom_angle
H1A C1 H1B 107.9
C2 C1 H1A 109.2
C2 C1 H1B 109.2
O1 C1 H1A 109.2
O1 C1 H1B 109.2
O1 C1 C2 112.1(2)
C1 C2 C3 107.7(2)
C1 C2 C4 108.2(2)
C1 C2 C5 111.5(2)
C3 C2 C4 108.4(3)
C3 C2 C5 110.5(2)
C5 C2 C4 110.5(2)
C2 C3 H3A 109.4
C2 C3 H3B 109.4
H3A C3 H3B 108.0
O2 C3 C2 111.4(2)
O2 C3 H3A 109.4
O2 C3 H3B 109.4
C2 C4 H4A 109.5
C2 C4 H4B 109.5
C2 C4 H4C 109.5
H4A C4 H4B 109.5
H4A C4 H4C 109.5
H4B C4 H4C 109.5
C2 C5 H5A 109.5
C2 C5 H5B 109.5
C2 C5 H5C 109.5
H5A C5 H5B 109.5
H5A C5 H5C 109.5
H5B C5 H5C 109.5
C7 C6 C11 127.1(2)
C7 C6 N1 120.19(19)
N1 C6 C11 112.64(18)
C6 C7 C8 121.41(19)
C6 C7 P1 122.43(16)
C8 C7 P1 115.78(14)
C7 C8 H8 107.7
C7 C8 C9 110.85(16)
C7 C8 C13 110.87(18)
C9 C8 H8 107.7
C9 C8 C13 111.82(18)
C13 C8 H8 107.7
C10 C9 C8 121.29(19)
C10 C9 C19 121.26(19)
C19 C9 C8 117.45(18)
C9 C10 C12 126.2(2)
C9 C10 N1 119.97(19)
N1 C10 C12 113.85(19)
C6 C11 H11D 109.5
C6 C11 H11E 109.5
C6 C11 H11F 109.5
H11D C11 H11E 109.5
H11D C11 H11F 109.5
H11E C11 H11F 109.5
C10 C12 H12D 109.5
C10 C12 H12E 109.5
C10 C12 H12F 109.5
H12D C12 H12E 109.5
H12D C12 H12F 109.5
H12E C12 H12F 109.5
C14 C13 C8 120.8(2)
C14 C13 C18 119.4(3)
C18 C13 C8 119.7(3)
C13 C14 H14 120.3
C13 C14 C15 119.5(3)
C15 C14 H14 120.3
C14 C15 N2 119.5(3)
C16 C15 C14 121.8(4)
C16 C15 N2 118.7(3)
C15 C16 H16 120.6
C17 C16 C15 118.8(3)
C17 C16 H16 120.6
C16 C17 H17 119.7
C16 C17 C18 120.7(3)
C18 C17 H17 119.7
C13 C18 H18 120.1
C17 C18 C13 119.8(4)
C17 C18 H18 120.1
O6 C19 C9 127.8(2)
O6 C19 O7 120.7(2)
O7 C19 C9 111.49(18)
H20C C20 H20D 108.4
C21 C20 H20C 110.1
C21 C20 H20D 110.1
O7 C20 H20C 110.1
O7 C20 H20D 110.1
O7 C20 C21 108.2(2)
C20 C21 H21C 109.1
C20 C21 H21D 109.1
H21C C21 H21D 107.9
N3 C21 C20 112.4(2)
N3 C21 H21C 109.1
N3 C21 H21D 109.1
C27 C22 C23 117.4(3)
C27 C22 N3 122.1(3)
N3 C22 C23 120.5(2)
C22 C23 H23 119.6
C24 C23 C22 120.9(3)
C24 C23 H23 119.6
C23 C24 H24 119.3
C25 C24 C23 121.4(4)
C25 C24 H24 119.3
C24 C25 H25 120.7
C26 C25 C24 118.6(4)
C26 C25 H25 120.7
C25 C26 H26 118.9
C25 C26 C27 122.2(4)
C27 C26 H26 118.9
C22 C27 C26 119.6(4)
C22 C27 H27 120.2
C26 C27 H27 120.2
H28C C28 H28D 107.9
C29 C28 H28C 109.1
C29 C28 H28D 109.1
N3 C28 H28C 109.1
N3 C28 H28D 109.1
N3 C28 C29 112.4(2)
C30 C29 C28 120.8(3)
C34 C29 C28 120.4(3)
C34 C29 C30 118.8(3)
C29 C30 H30 119.7
C31 C30 C29 120.6(4)
C31 C30 H30 119.7
C30 C31 H31 119.9
C30 C31 C32 120.2(5)
C32 C31 H31 119.9
C31 C32 H32 120.2
C31 C32 C33 119.6(4)
C33 C32 H32 120.2
C32 C33 H33 119.4
C32 C33 C34 121.2(5)
C34 C33 H33 119.4
C29 C34 C33 119.6(4)
C29 C34 H34 120.2
C33 C34 H34 120.2
C6 N1 H1 118.4
C10 N1 C6 123.14(18)
C10 N1 H1 118.4
O4 N2 C15 117.7(5)
O5 N2 C15 118.3(3)
O5 N2 O4 124.0(5)
C21 N3 C28 115.6(2)
C22 N3 C21 117.7(2)
C22 N3 C28 117.5(2)
C1 O1 P1 118.88(14)
C3 O2 P1 118.32(16)
C19 O7 C20 118.22(19)
O1 P1 C7 105.67(9)
O2 P1 C7 109.22(9)
O2 P1 O1 104.83(9)
O3 P1 C7 115.41(10)
O3 P1 O1 110.54(9)
O3 P1 O2 110.54(10)
H1'A C1' H1'B 107.9
C2' C1' H1'A 109.1
C2' C1' H1'B 109.1
O1' C1' H1'A 109.1
O1' C1' H1'B 109.1
O1' C1' C2' 112.3(2)
C1' C2' C3' 108.2(2)
C1' C2' C4' 110.3(2)
C1' C2' C5' 108.3(2)
C3' C2' C4' 111.2(2)
C3' C2' C5' 108.1(2)
C4' C2' C5' 110.7(3)
C2' C3' H3'A 109.4
C2' C3' H3'B 109.4
H3'A C3' H3'B 108.0
O2' C3' C2' 111.04(19)
O2' C3' H3'A 109.4
O2' C3' H3'B 109.4
C2' C4' H4'A 109.5
C2' C4' H4'B 109.5
C2' C4' H4'C 109.5
H4'A C4' H4'B 109.5
H4'A C4' H4'C 109.5
H4'B C4' H4'C 109.5
C2' C5' H5'A 109.5
C2' C5' H5'B 109.5
C2' C5' H5'C 109.5
H5'A C5' H5'B 109.5
H5'A C5' H5'C 109.5
H5'B C5' H5'C 109.5
C7' C6' C11' 127.1(2)
C7' C6' N1' 120.0(2)
N1' C6' C11' 112.90(19)
C6' C7' C8' 121.03(19)
C6' C7' P1' 121.26(16)
C8' C7' P1' 117.32(14)
C7' C8' H8' 108.0
C7' C8' C13' 110.64(17)
C9' C8' C7' 109.97(16)
C9' C8' H8' 108.0
C9' C8' C13' 112.01(18)
C13' C8' H8' 108.0
C10' C9' C8' 121.47(19)
C10' C9' C19' 120.07(19)
C19' C9' C8' 118.46(18)
C9' C10' C12' 127.0(2)
C9' C10' N1' 119.47(19)
N1' C10' C12' 113.5(2)
C6' C11' H11A 109.5
C6' C11' H11B 109.5
C6' C11' H11C 109.5
H11A C11' H11B 109.5
H11A C11' H11C 109.5
H11B C11' H11C 109.5
C10' C12' H12A 109.5
C10' C12' H12B 109.5
C10' C12' H12C 109.5
H12A C12' H12B 109.5
H12A C12' H12C 109.5
H12B C12' H12C 109.5
C14' C13' C8' 120.6(3)
C18' C13' C8' 120.6(2)
C18' C13' C14' 118.8(3)
C13' C14' H14' 120.1
C13' C14' C15' 119.7(4)
C15' C14' H14' 120.1
C14' C15' H15' 119.1
C16' C15' C14' 121.8(3)
C16' C15' H15' 119.1
C15' C16' H16' 121.3
C15' C16' C17' 117.3(3)
C17' C16' H16' 121.3
C16' C17' N2' 118.9(3)
C18' C17' C16' 123.1(4)
C18' C17' N2' 118.0(4)
C13' C18' H18' 120.4
C17' C18' C13' 119.3(3)
C17' C18' H18' 120.4
O6' C19' C9' 126.9(2)
O6' C19' O7' 121.3(2)
O7' C19' C9' 111.78(18)
H20A C20' H20B 107.9
C21' C20' H20A 109.2
C21' C20' H20B 109.2
O7' C20' H20A 109.2
O7' C20' H20B 109.2
O7' C20' C21' 112.2(2)
C20' C21' H21A 108.6
C20' C21' H21B 108.6
H21A C21' H21B 107.6
N3' C21' C20' 114.7(2)
N3' C21' H21A 108.6
N3' C21' H21B 108.6
C27' C22' C23' 116.4(3)
N3' C22' C23' 121.2(3)
N3' C22' C27' 122.4(3)
C22' C23' H23' 119.4
C24' C23' C22' 121.1(3)
C24' C23' H23' 119.4
C23' C24' H24' 119.3
C25' C24' C23' 121.4(4)
C25' C24' H24' 119.3
C24' C25' H25' 120.7
C24' C25' C26' 118.6(4)
C26' C25' H25' 120.7
C25' C26' H26' 118.9
C25' C26' C27' 122.2(4)
C27' C26' H26' 118.9
C22' C27' H27' 119.9
C26' C27' C22' 120.2(4)
C26' C27' H27' 119.9
H28A C28' H28B 107.7
C29' C28' H28A 108.8
C29' C28' H28B 108.8
N3' C28' H28A 108.8
N3' C28' H28B 108.8
N3' C28' C29' 113.7(3)
C30' C29' C28' 121.6(3)
C30' C29' C34' 117.9(4)
C34' C29' C28' 120.1(3)
C29' C30' H30' 118.5
C31' C30' C29' 122.9(4)
C31' C30' H30' 118.5
C30' C31' H31' 121.0
C30' C31' C32' 118.0(5)
C32' C31' H31' 121.0
C31' C32' H32' 119.0
C31' C32' C33' 122.0(5)
C33' C32' H32' 119.0
C32' C33' H33' 121.5
C34' C33' C32' 117.0(6)
C34' C33' H33' 121.5
C29' C34' H34' 119.1
C33' C34' C29' 121.9(6)
C33' C34' H34' 119.1
C6' N1' H1' 118.8
C10' N1' C6' 122.39(18)
C10' N1' H1' 118.8
O4' N2' C17' 119.3(3)
O5' N2' C17' 116.8(6)
O5' N2' O4' 123.4(6)
C21' N3' C28' 115.5(2)
C22' N3' C21' 120.8(2)
C22' N3' C28' 123.6(2)
C1' O1' P1' 118.92(14)
C3' O2' P1' 117.97(14)
C19' O7' C20' 115.43(18)
O1' P1' C7' 106.47(9)
O2' P1' C7' 109.21(9)
O2' P1' O1' 104.98(9)
O3' P1' C7' 114.43(10)
O3' P1' O1' 111.05(9)
O3' P1' O2' 110.22(10)
C36 C35 C37 117.4(6)
O8 C35 C36 120.7(6)
O8 C35 C37 121.8(7)
C35 C36 H36A 109.5
C35 C36 H36B 109.5
C35 C36 H36C 109.5
H36A C36 H36B 109.5
H36A C36 H36C 109.5
H36B C36 H36C 109.5
C35 C37 H37A 109.5
C35 C37 H37B 109.5
C35 C37 H37C 109.5
H37A C37 H37B 109.5
H37A C37 H37C 109.5
H37B C37 H37C 109.5

loop_
_geom_bond_atom_site_label_1
_geom_bond_atom_site_label_2
_geom_bond_distance
C1 H1A 0.9700
C1 H1B 0.9700
C1 C2 1.511(4)
C1 O1 1.462(3)
C2 C3 1.520(4)
C2 C4 1.530(4)
C2 C5 1.522(4)
C3 H3A 0.9700
C3 H3B 0.9700
C3 O2 1.446(3)
C4 H4A 0.9600
C4 H4B 0.9600
C4 H4C 0.9600
C5 H5A 0.9600
C5 H5B 0.9600
C5 H5C 0.9600
C6 C7 1.346(3)
C6 C11 1.505(3)
C6 N1 1.378(3)
C7 C8 1.524(3)
C7 P1 1.785(2)
C8 H8 0.9800
C8 C9 1.529(3)
C8 C13 1.531(3)
C9 C10 1.351(3)
C9 C19 1.457(3)
C10 C12 1.504(3)
C10 N1 1.373(3)
C11 H11D 0.9600
C11 H11E 0.9600
C11 H11F 0.9600
C12 H12D 0.9600
C12 H12E 0.9600
C12 H12F 0.9600
C13 C14 1.373(4)
C13 C18 1.399(4)
C14 H14 0.9300
C14 C15 1.383(4)
C15 C16 1.377(6)
C15 N2 1.447(6)
C16 H16 0.9300
C16 C17 1.367(7)
C17 H17 0.9300
C17 C18 1.393(5)
C18 H18 0.9300
C19 O6 1.207(3)
C19 O7 1.353(3)
C20 H20C 0.9700
C20 H20D 0.9700
C20 C21 1.515(4)
C20 O7 1.438(3)
C21 H21C 0.9700
C21 H21D 0.9700
C21 N3 1.463(3)
C22 C23 1.406(4)
C22 C27 1.395(4)
C22 N3 1.401(3)
C23 H23 0.9300
C23 C24 1.373(4)
C24 H24 0.9300
C24 C25 1.373(6)
C25 H25 0.9300
C25 C26 1.348(7)
C26 H26 0.9300
C26 C27 1.402(6)
C27 H27 0.9300
C28 H28C 0.9700
C28 H28D 0.9700
C28 C29 1.499(4)
C28 N3 1.466(3)
C29 C30 1.397(5)
C29 C34 1.369(5)
C30 H30 0.9300
C30 C31 1.362(6)
C31 H31 0.9300
C31 C32 1.363(8)
C32 H32 0.9300
C32 C33 1.367(8)
C33 H33 0.9300
C33 C34 1.377(6)
C34 H34 0.9300
N1 H1 0.8600
N2 O4 1.210(5)
N2 O5 1.198(5)
O1 P1 1.5811(16)
O2 P1 1.5790(16)
O3 P1 1.4637(17)
C1' H1'A 0.9700
C1' H1'B 0.9700
C1' C2' 1.519(4)
C1' O1' 1.464(3)
C2' C3' 1.520(4)
C2' C4' 1.536(4)
C2' C5' 1.537(4)
C3' H3'A 0.9700
C3' H3'B 0.9700
C3' O2' 1.457(3)
C4' H4'A 0.9600
C4' H4'B 0.9600
C4' H4'C 0.9600
C5' H5'A 0.9600
C5' H5'B 0.9600
C5' H5'C 0.9600
C6' C7' 1.346(3)
C6' C11' 1.496(3)
C6' N1' 1.388(3)
C7' C8' 1.527(3)
C7' P1' 1.785(2)
C8' H8' 0.9800
C8' C9' 1.523(3)
C8' C13' 1.529(3)
C9' C10' 1.357(3)
C9' C19' 1.462(3)
C10' C12' 1.505(3)
C10' N1' 1.375(3)
C11' H11A 0.9600
C11' H11B 0.9600
C11' H11C 0.9600
C12' H12A 0.9600
C12' H12B 0.9600
C12' H12C 0.9600
C13' C14' 1.382(4)
C13' C18' 1.376(4)
C14' H14' 0.9300
C14' C15' 1.404(5)
C15' H15' 0.9300
C15' C16' 1.342(7)
C16' H16' 0.9300
C16' C17' 1.375(6)
C17' C18' 1.374(4)
C17' N2' 1.470(6)
C18' H18' 0.9300
C19' O6' 1.213(3)
C19' O7' 1.356(3)
C20' H20A 0.9700
C20' H20B 0.9700
C20' C21' 1.516(4)
C20' O7' 1.443(3)
C21' H21A 0.9700
C21' H21B 0.9700
C21' N3' 1.436(4)
C22' C23' 1.410(4)
C22' C27' 1.401(4)
C22' N3' 1.390(4)
C23' H23' 0.9300
C23' C24' 1.382(4)
C24' H24' 0.9300
C24' C25' 1.356(6)
C25' H25' 0.9300
C25' C26' 1.358(6)
C26' H26' 0.9300
C26' C27' 1.388(6)
C27' H27' 0.9300
C28' H28A 0.9700
C28' H28B 0.9700
C28' C29' 1.505(5)
C28' N3' 1.459(4)
C29' C30' 1.367(5)
C29' C34' 1.401(6)
C30' H30' 0.9300
C30' C31' 1.366(6)
C31' H31' 0.9300
C31' C32' 1.390(9)
C32' H32' 0.9300
C32' C33' 1.404(10)
C33' H33' 0.9300
C33' C34' 1.389(9)
C34' H34' 0.9300
N1' H1' 0.8600
N2' O4' 1.301(8)
N2' O5' 1.212(5)
O1' P1' 1.5784(16)
O2' P1' 1.5767(16)
O3' P1' 1.4670(17)
C35 C36 1.471(9)
C35 C37 1.497(9)
C35 O8 1.195(6)
C36 H36A 0.9600
C36 H36B 0.9600
C36 H36C 0.9600
C37 H37A 0.9600
C37 H37B 0.9600
C37 H37C 0.9600

loop_
_geom_hbond_atom_site_label_D
_geom_hbond_atom_site_label_H
_geom_hbond_atom_site_label_A
_geom_hbond_site_symmetry_A
_geom_hbond_distance_DH
_geom_hbond_distance_HA
_geom_hbond_distance_DA
_geom_hbond_angle_DHA
N1 H1 O3' . 0.86 2.04 2.847(2) 155
N1' H1' O3 1_655 0.86 2.20 2.917(2) 141
C1 H1A O6 2_675 0.97 2.54 3.456(4) 157
C1' H1'B O6' 2_766 0.97 2.42 3.346(4) 160
C15' H15' O5 1_555 0.93 2.55 3.470(7) 173
C37 H37C Cg4 2_666 0.96 2.88 3.667(9) 139
C3' H3'B Cg9 1_645 0.97 2.66 3.599(3) 163

loop_
_geom_torsion_atom_site_label_1
_geom_torsion_atom_site_label_2
_geom_torsion_atom_site_label_3
_geom_torsion_atom_site_label_4
_geom_torsion
C1 C2 C3 O2 60.3(3)
C1 O1 P1 C7 74.60(17)
C1 O1 P1 O2 -40.74(17)
C1 O1 P1 O3 -159.87(16)
C2 C1 O1 P1 52.4(2)
C2 C3 O2 P1 -56.5(3)
C3 O2 P1 C7 -69.90(19)
C3 O2 P1 O1 42.94(19)
C3 O2 P1 O3 162.08(17)
C4 C2 C3 O2 177.1(2)
C5 C2 C3 O2 -61.7(3)
C6 C7 C8 C9 16.7(3)
C6 C7 C8 C13 -108.1(2)
C6 C7 P1 O1 -155.43(19)
C6 C7 P1 O2 -43.1(2)
C6 C7 P1 O3 82.1(2)
C7 C6 N1 C10 -10.3(3)
C7 C8 C9 C10 -17.3(3)
C7 C8 C9 C19 162.58(19)
C7 C8 C13 C14 65.5(3)
C7 C8 C13 C18 -113.0(2)
C8 C7 P1 O1 31.62(18)
C8 C7 P1 O2 143.92(16)
C8 C7 P1 O3 -90.85(18)
C8 C9 C10 C12 -176.4(2)
C8 C9 C10 N1 5.4(3)
C8 C9 C19 O6 171.9(2)
C8 C9 C19 O7 -9.2(3)
C8 C13 C14 C15 -178.2(2)
C8 C13 C18 C17 177.5(3)
C9 C8 C13 C14 -58.8(3)
C9 C8 C13 C18 122.7(2)
C9 C10 N1 C6 9.6(3)
C9 C19 O7 C20 174.9(2)
C10 C9 C19 O6 -8.2(4)
C10 C9 C19 O7 170.7(2)
C11 C6 C7 C8 178.1(2)
C11 C6 C7 P1 5.5(4)
C11 C6 N1 C10 167.7(2)
C12 C10 N1 C6 -168.7(2)
C13 C8 C9 C10 107.0(2)
C13 C8 C9 C19 -73.1(2)
C13 C14 C15 C16 0.5(5)
C13 C14 C15 N2 179.7(3)
C14 C13 C18 C17 -1.0(4)
C14 C15 C16 C17 -0.5(6)
C14 C15 N2 O4 -176.3(5)
C14 C15 N2 O5 5.1(7)
C15 C16 C17 C18 -0.2(6)
C16 C15 N2 O4 2.9(7)
C16 C15 N2 O5 -175.7(5)
C16 C17 C18 C13 1.0(6)
C18 C13 C14 C15 0.3(4)
C19 C9 C10 C12 3.7(4)
C19 C9 C10 N1 -174.4(2)
C20 C21 N3 C22 -74.5(3)
C20 C21 N3 C28 71.7(3)
C21 C20 O7 C19 -100.7(2)
C22 C23 C24 C25 0.8(4)
C23 C22 C27 C26 -0.4(4)
C23 C22 N3 C21 -33.9(3)
C23 C22 N3 C28 -179.4(2)
C23 C24 C25 C26 -0.2(5)
C24 C25 C26 C27 -0.6(6)
C25 C26 C27 C22 1.0(5)
C27 C22 C23 C24 -0.4(4)
C27 C22 N3 C21 148.7(2)
C27 C22 N3 C28 3.2(3)
C28 C29 C30 C31 -177.3(3)
C28 C29 C34 C33 178.2(3)
C29 C28 N3 C21 40.6(3)
C29 C28 N3 C22 -173.1(2)
C29 C30 C31 C32 -1.1(6)
C30 C29 C34 C33 -1.0(5)
C30 C31 C32 C33 -0.5(7)
C31 C32 C33 C34 1.5(7)
C32 C33 C34 C29 -0.7(7)
C34 C29 C30 C31 1.9(5)
N1 C6 C7 C8 -4.2(3)
N1 C6 C7 P1 -176.74(17)
N2 C15 C16 C17 -179.7(4)
N3 C22 C23 C24 -178.0(2)
N3 C22 C27 C26 177.1(3)
N3 C28 C29 C30 65.9(3)
N3 C28 C29 C34 -113.2(3)
O1 C1 C2 C3 -58.2(3)
O1 C1 C2 C4 -175.2(2)
O1 C1 C2 C5 63.1(3)
O6 C19 O7 C20 -6.1(3)
O7 C20 C21 N3 -170.3(2)
P1 C7 C8 C9 -170.31(15)
P1 C7 C8 C13 64.9(2)
C1' C2' C3' O2' -59.7(3)
C1' O1' P1' C7' -74.34(18)
C1' O1' P1' O2' 41.40(17)
C1' O1' P1' O3' 160.50(16)
C2' C1' O1' P1' -51.6(2)
C2' C3' O2' P1' 57.3(2)
C3' O2' P1' C7' 69.47(18)
C3' O2' P1' O1' -44.36(17)
C3' O2' P1' O3' -164.02(16)
C4' C2' C3' O2' 61.6(3)
C5' C2' C3' O2' -176.8(2)
C6' C7' C8' C9' -22.6(3)
C6' C7' C8' C13' 101.7(2)
C6' C7' P1' O1' 156.74(18)
C6' C7' P1' O2' 43.9(2)
C6' C7' P1' O3' -80.2(2)
C7' C6' N1' C10' 13.6(3)
C7' C8' C9' C10' 22.3(3)
C7' C8' C9' C19' -158.11(18)
C7' C8' C13' C14' 104.8(3)
C7' C8' C13' C18' -75.2(3)
C8' C7' P1' O1' -30.39(18)
C8' C7' P1' O2' -143.25(16)
C8' C7' P1' O3' 92.68(18)
C8' C9' C10' C12' 175.5(2)
C8' C9' C10' N1' -5.8(3)
C8' C9' C19' O6' 177.1(2)
C8' C9' C19' O7' -2.9(3)
C8' C13' C14' C15' 179.8(3)
C8' C13' C18' C17' 179.9(3)
C9' C8' C13' C14' -132.1(3)
C9' C8' C13' C18' 47.9(3)
C9' C10' N1' C6' -13.9(3)
C9' C19' O7' C20' 178.61(18)
C10' C9' C19' O6' -3.4(4)
C10' C9' C19' O7' 176.62(19)
C11' C6' C7' C8' -175.2(2)
C11' C6' C7' P1' -2.6(4)
C11' C6' N1' C10' -165.0(2)
C12' C10' N1' C6' 165.0(2)
C13' C8' C9' C10' -101.1(2)
C13' C8' C9' C19' 78.4(2)
C13' C14' C15' C16' 0.3(6)
C14' C13' C18' C17' -0.1(4)
C14' C15' C16' C17' 0.0(6)
C15' C16' C17' C18' -0.4(6)
C15' C16' C17' N2' -178.4(4)
C16' C17' C18' C13' 0.5(5)
C16' C17' N2' O4' 162.5(6)
C16' C17' N2' O5' -9.5(8)
C18' C13' C14' C15' -0.2(5)
C18' C17' N2' O4' -15.6(8)
C18' C17' N2' O5' 172.4(6)
C19' C9' C10' C12' -4.0(3)
C19' C9' C10' N1' 174.68(19)
C20' C21' N3' C22' 85.9(3)
C20' C21' N3' C28' -98.0(3)
C21' C20' O7' C19' 78.5(3)
C22' C23' C24' C25' 1.0(5)
C23' C22' C27' C26' -0.4(5)
C23' C22' N3' C21' -2.9(4)
C23' C22' N3' C28' -178.7(3)
C23' C24' C25' C26' 0.4(5)
C24' C25' C26' C27' -1.9(6)
C25' C26' C27' C22' 1.9(6)
C27' C22' C23' C24' -1.0(4)
C27' C22' N3' C21' 176.8(3)
C27' C22' N3' C28' 1.0(4)
C28' C29' C30' C31' -179.9(4)
C28' C29' C34' C33' -177.5(6)
C29' C28' N3' C21' -74.0(3)
C29' C28' N3' C22' 102.0(3)
C29' C30' C31' C32' -5.8(7)
C30' C29' C34' C33' -4.9(8)
C30' C31' C32' C33' 1.0(9)
C31' C32' C33' C34' 1.5(11)
C32' C33' C34' C29' 0.5(11)
C34' C29' C30' C31' 7.6(6)
N1' C6' C7' C8' 6.4(3)
N1' C6' C7' P1' 179.00(17)
N2' C17' C18' C13' 178.5(4)
N3' C22' C23' C24' 178.7(3)
N3' C22' C27' C26' 179.9(3)
N3' C28' C29' C30' -59.1(4)
N3' C28' C29' C34' 113.3(4)
O1' C1' C2' C3' 57.0(3)
O1' C1' C2' C4' -64.8(3)
O1' C1' C2' C5' 173.9(2)
O6' C19' O7' C20' -1.4(3)
O7' C20' C21' N3' 65.8(3)
P1' C7' C8' C9' 164.54(15)
P1' C7' C8' C13' -71.2(2)

loop_
_platon_squeeze_void_nr
_platon_squeeze_void_average_x
_platon_squeeze_void_average_y
_platon_squeeze_void_average_z
_platon_squeeze_void_volume
_platon_squeeze_void_count_electrons
_platon_squeeze_void_content
1 -0.500 0.000 0.500 195 17 ' '
2 0.030 0.132 0.835 23 0 ' '
3 -0.030 0.868 0.165 23 0 ' '
4 0.500 0.500 0.000 16 0 ' '

_cod_database_fobs_code 1544145
